data_4088728
loop_
_publ_author_name
'Torres Delgado, William'
'Shahin, Fatemeh'
'Ferguson, Michael J.'
'McDonald, Robert'
'He, Gang'
'Rivard, Eric'

_publ_section_title
;
 Selective Placement of Bromide and Pinacolboronate Groups about a
 Tellurophene: New Building Blocks for Optoelectronic Applications
;
_journal_issue 12
_journal_name_full Organometallics
_journal_page_first 2140
_journal_paper_doi 10.1021/acs.organomet.6b00362
_journal_volume 35
_journal_year 2016
_chemical_formula_moiety 'C10 H15 B O2 Te'
_chemical_formula_sum 'C10 H15 B O2 Te'
_chemical_formula_weight 305.63
_chemical_name_common BTe
_space_group_crystal_system tetragonal
_space_group_IT_number 88
_space_group_name_Hall '-I 4ad'
_space_group_name_H-M_alt 'I 41/a :2'
_atom_sites_solution_hydrogens geom
_audit_creation_method SHELXL-2013
_cell_angle_alpha 90
_cell_angle_beta 90
_cell_angle_gamma 90
_cell_formula_units_Z 16
_cell_length_a 14.2559(6)
_cell_length_b 14.2559(6)
_cell_length_c 23.5690(10)
_cell_measurement_reflns_used 9769
_cell_measurement_temperature 173(2)
_cell_measurement_theta_max 28.56
_cell_measurement_theta_min 2.66
_cell_volume 4789.9(4)
_computing_cell_refinement 'Bruker SAINT'
_computing_data_collection 'Bruker APEX2'
_computing_data_reduction 'Bruker SAINT'
_computing_molecular_graphics 'Bruker SHELXTL'
_computing_publication_material 'Bruker SHELXTL'
_computing_structure_refinement 'SHELXL-2013 (Sheldrick, 2013)'
_computing_structure_solution 'SHELXT (Sheldrick 2013)'
_diffrn_ambient_temperature 173(2)
_diffrn_measured_fraction_theta_full 1.000
_diffrn_measured_fraction_theta_max 0.968
_diffrn_measurement_device_type 'Bruker APEX-II CCD'
_diffrn_measurement_method '\w scans'
_diffrn_radiation_type MoK\a
_diffrn_radiation_wavelength 0.71073
_diffrn_reflns_av_R_equivalents 0.0194
_diffrn_reflns_av_unetI/netI 0.0081
_diffrn_reflns_Laue_measured_fraction_full 1.000
_diffrn_reflns_Laue_measured_fraction_max 0.968
_diffrn_reflns_limit_h_max 19
_diffrn_reflns_limit_h_min -19
_diffrn_reflns_limit_k_max 19
_diffrn_reflns_limit_k_min -19
_diffrn_reflns_limit_l_max 31
_diffrn_reflns_limit_l_min -31
_diffrn_reflns_number 38423
_diffrn_reflns_point_group_measured_fraction_full 1.000
_diffrn_reflns_point_group_measured_fraction_max 0.968
_diffrn_reflns_theta_full 25.242
_diffrn_reflns_theta_max 28.714
_diffrn_reflns_theta_min 1.669
_exptl_absorpt_coefficient_mu 2.457
_exptl_absorpt_correction_T_max 0.8166
_exptl_absorpt_correction_T_min 0.5902
_exptl_absorpt_correction_type numerical
_exptl_absorpt_process_details 'SADABS (Sheldrick, 2008)'
_exptl_crystal_colour colourless
_exptl_crystal_density_diffrn 1.695
_exptl_crystal_description fragment
_exptl_crystal_F_000 2368
_exptl_crystal_size_max 0.288
_exptl_crystal_size_mid 0.270
_exptl_crystal_size_min 0.140
_refine_diff_density_max 0.733
_refine_diff_density_min -0.306
_refine_diff_density_rms 0.056
_refine_ls_extinction_method none
_refine_ls_goodness_of_fit_ref 1.085
_refine_ls_hydrogen_treatment constr
_refine_ls_matrix_type full
_refine_ls_number_parameters 199
_refine_ls_number_reflns 3007
_refine_ls_number_restraints 24
_refine_ls_restrained_S_all 1.084
_refine_ls_R_factor_all 0.0195
_refine_ls_R_factor_gt 0.0183
_refine_ls_shift/su_max 0.003
_refine_ls_shift/su_mean 0.000
_refine_ls_structure_factor_coef Fsqd
_refine_ls_weighting_details 'w=1/[\s^2^(Fo^2^)+(0.0225P)^2^+5.6607P] where P=(Fo^2^+2Fc^2^)/3'
_refine_ls_weighting_scheme calc
_refine_ls_wR_factor_gt 0.0455
_refine_ls_wR_factor_ref 0.0461
_reflns_Friedel_coverage 0.000
_reflns_number_gt 2856
_reflns_number_total 3007
_reflns_threshold_expression 'I > 2\s(I)'
_cod_data_source_file om6b00362_si_002.cif
_cod_data_source_block riv1440
_cod_original_cell_volume 4789.9(5)
_cod_original_sg_symbol_H-M 'I 41/a'
_cod_database_code 4088728
_shelx_space_group_comment
; 
The symmetry employed for this shelxl refinement is uniquely defined 
by the following loop, which should always be used as a source of 
symmetry information in preference to the above space-group names. 
They are only intended as comments. 
;
_shelx_estimated_absorpt_t_min 0.538
_shelx_estimated_absorpt_t_max 0.725
_shelxl_version_number 2013-4

loop_
_space_group_symop_operation_xyz
'x, y, z'
'-x+1/2, -y, z+1/2'
'-y+3/4, x+1/4, z+1/4'
'y+3/4, -x+3/4, z+3/4'
'x+1/2, y+1/2, z+1/2'
'-x+1, -y+1/2, z+1'
'-y+5/4, x+3/4, z+3/4'
'y+5/4, -x+5/4, z+5/4'
'-x, -y, -z'
'x-1/2, y, -z-1/2'
'y-3/4, -x-1/4, -z-1/4'
'-y-3/4, x-3/4, -z-3/4'
'-x+1/2, -y+1/2, -z+1/2'
'x, y+1/2, -z'
'y-1/4, -x+1/4, -z+1/4'
'-y-1/4, x-1/4, -z-1/4'

loop_
_atom_site_label
_atom_site_type_symbol
_atom_site_fract_x
_atom_site_fract_y
_atom_site_fract_z
_atom_site_U_iso_or_equiv
_atom_site_adp_type
_atom_site_occupancy
_atom_site_site_symmetry_order
_atom_site_calc_flag
_atom_site_refinement_flags_posn
_atom_site_refinement_flags_adp
_atom_site_refinement_flags_occupancy
_atom_site_disorder_assembly
_atom_site_disorder_group
Te Te 0.64443(2) 0.16106(2) 0.29942(2) 0.03198(5) Uani 1 1 d . . . . .
O1A O 0.7131(3) -0.1811(4) 0.3233(2) 0.0438(12) Uani 0.6 1 d D . P A 1
O2A O 0.6645(6) -0.1708(6) 0.41497(18) 0.0331(14) Uani 0.6 1 d D . P A 1
O1B O 0.6790(5) -0.1893(6) 0.3223(3) 0.0398(17) Uani 0.4 1 d D . P A 2
O2B O 0.6872(9) -0.1610(9) 0.4183(3) 0.032(2) Uani 0.4 1 d D . P A 2
C1 C 0.65737(13) 0.01802(12) 0.30122(7) 0.0313(3) Uani 1 1 d . . . . .
H1 H 0.6589 -0.0197 0.2680 0.038 Uiso 1 1 calc R U . . .
C2 C 0.66354(12) -0.01776(11) 0.35488(7) 0.0275(3) Uani 1 1 d . . . . .
C3 C 0.65909(13) 0.05069(12) 0.39980(7) 0.0320(3) Uani 1 1 d . . . . .
H3 H 0.6614 0.0321 0.4385 0.038 Uiso 1 1 calc R U . . .
C4 C 0.65150(13) 0.14326(13) 0.38514(8) 0.0360(4) Uani 1 1 d . . . . .
H4 H 0.6497 0.1933 0.4117 0.043 Uiso 1 1 calc R U . . .
C5A C 0.7144(7) -0.2777(5) 0.3430(3) 0.040(2) Uani 0.6 1 d D . P A 1
C6A C 0.6940(8) -0.2682(7) 0.4079(4) 0.0369(19) Uani 0.6 1 d D . P A 1
C7A C 0.8104(5) -0.3103(7) 0.3309(3) 0.089(3) Uani 0.6 1 d . . P A 1
H7AA H 0.8190 -0.3159 0.2898 0.107 Uiso 0.6 1 calc R U P A 1
H7AB H 0.8205 -0.3715 0.3488 0.107 Uiso 0.6 1 calc R U P A 1
H7AC H 0.8557 -0.2650 0.3461 0.107 Uiso 0.6 1 calc R U P A 1
C8A C 0.6442(6) -0.3358(7) 0.3135(3) 0.097(3) Uani 0.6 1 d . . P A 1
H8AA H 0.6605 -0.3405 0.2732 0.117 Uiso 0.6 1 calc R U P A 1
H8AB H 0.5821 -0.3070 0.3174 0.117 Uiso 0.6 1 calc R U P A 1
H8AC H 0.6432 -0.3987 0.3303 0.117 Uiso 0.6 1 calc R U P A 1
C9A C 0.7766(6) -0.2867(6) 0.4469(3) 0.073(2) Uani 0.6 1 d . . P A 1
H9AA H 0.7573 -0.2774 0.4864 0.087 Uiso 0.6 1 calc R U P A 1
H9AB H 0.8277 -0.2434 0.4377 0.087 Uiso 0.6 1 calc R U P A 1
H9AC H 0.7982 -0.3515 0.4417 0.087 Uiso 0.6 1 calc R U P A 1
C10A C 0.6102(6) -0.3199(7) 0.4324(5) 0.086(3) Uani 0.6 1 d . . P A 1
H10A H 0.6053 -0.3065 0.4730 0.103 Uiso 0.6 1 calc R U P A 1
H10B H 0.6184 -0.3876 0.4267 0.103 Uiso 0.6 1 calc R U P A 1
H10C H 0.5529 -0.2992 0.4132 0.103 Uiso 0.6 1 calc R U P A 1
C5B C 0.6911(13) -0.2811(8) 0.3482(6) 0.045(3) Uani 0.4 1 d D U P A 2
C6B C 0.7071(15) -0.2609(10) 0.4126(5) 0.044(3) Uani 0.4 1 d D U P A 2
C7B C 0.7680(9) -0.3371(6) 0.3173(4) 0.079(3) Uani 0.4 1 d . U P A 2
H7BA H 0.7534 -0.3404 0.2768 0.094 Uiso 0.4 1 calc R U P A 2
H7BB H 0.7710 -0.4008 0.3330 0.094 Uiso 0.4 1 calc R U P A 2
H7BC H 0.8287 -0.3060 0.3226 0.094 Uiso 0.4 1 calc R U P A 2
C8B C 0.5979(10) -0.3222(8) 0.3304(7) 0.114(6) Uani 0.4 1 d . U P A 2
H8BA H 0.5971 -0.3309 0.2892 0.137 Uiso 0.4 1 calc R U P A 2
H8BB H 0.5472 -0.2795 0.3415 0.137 Uiso 0.4 1 calc R U P A 2
H8BC H 0.5888 -0.3829 0.3491 0.137 Uiso 0.4 1 calc R U P A 2
C9B C 0.8095(9) -0.2647(8) 0.4272(5) 0.088(4) Uani 0.4 1 d . U P A 2
H9BA H 0.8175 -0.2540 0.4680 0.106 Uiso 0.4 1 calc R U P A 2
H9BB H 0.8432 -0.2161 0.4060 0.106 Uiso 0.4 1 calc R U P A 2
H9BC H 0.8347 -0.3265 0.4172 0.106 Uiso 0.4 1 calc R U P A 2
C10B C 0.6525(11) -0.3275(8) 0.4461(7) 0.107(6) Uani 0.4 1 d . U P A 2
H10D H 0.6596 -0.3130 0.4865 0.128 Uiso 0.4 1 calc R U P A 2
H10E H 0.6751 -0.3913 0.4388 0.128 Uiso 0.4 1 calc R U P A 2
H10F H 0.5862 -0.3230 0.4355 0.128 Uiso 0.4 1 calc R U P A 2
B B 0.67831(14) -0.12441(13) 0.36507(7) 0.0305(4) Uani 1 1 d D . . . .

loop_
_atom_site_aniso_label
_atom_site_aniso_U_11
_atom_site_aniso_U_22
_atom_site_aniso_U_33
_atom_site_aniso_U_23
_atom_site_aniso_U_13
_atom_site_aniso_U_12
Te 0.03068(7) 0.02784(7) 0.03740(8) 0.00981(4) 0.00348(4) 0.00351(4)
O1A 0.075(4) 0.0250(16) 0.0309(16) 0.0039(10) 0.013(2) 0.014(2)
O2A 0.055(4) 0.018(2) 0.0261(15) -0.0009(13) 0.0046(14) -0.0026(19)
O1B 0.063(4) 0.029(2) 0.027(2) -0.0033(17) -0.004(3) 0.006(3)
O2B 0.054(6) 0.015(2) 0.027(2) -0.0026(16) -0.0036(19) -0.006(3)
C1 0.0367(9) 0.0284(8) 0.0288(8) 0.0015(6) 0.0014(6) 0.0060(7)
C2 0.0304(8) 0.0242(7) 0.0280(7) 0.0013(6) 0.0001(6) 0.0023(6)
C3 0.0413(9) 0.0281(8) 0.0266(8) 0.0001(6) -0.0031(7) 0.0034(7)
C4 0.0395(9) 0.0336(9) 0.0351(9) -0.0086(7) -0.0050(7) 0.0037(7)
C5A 0.067(5) 0.026(2) 0.026(2) 0.0014(16) 0.005(3) 0.004(2)
C6A 0.052(3) 0.017(3) 0.042(4) -0.0025(19) -0.006(2) 0.005(2)
C7A 0.093(5) 0.129(8) 0.045(3) 0.007(4) 0.017(3) 0.043(4)
C8A 0.141(8) 0.098(6) 0.053(3) -0.015(3) -0.019(4) -0.041(6)
C9A 0.086(5) 0.091(6) 0.042(3) -0.007(3) -0.012(2) 0.041(4)
C10A 0.102(5) 0.066(6) 0.089(6) -0.007(4) 0.029(4) -0.039(5)
C5B 0.072(8) 0.021(4) 0.042(4) -0.005(3) 0.016(4) 0.018(4)
C6B 0.092(8) 0.021(4) 0.018(3) 0.001(3) 0.006(4) -0.005(4)
C7B 0.153(9) 0.038(4) 0.044(4) 0.007(3) 0.032(5) 0.048(5)
C8B 0.121(8) 0.047(4) 0.173(16) -0.042(7) -0.078(9) 0.017(6)
C9B 0.117(8) 0.041(4) 0.105(10) -0.003(5) -0.056(7) 0.026(5)
C10B 0.197(13) 0.028(4) 0.095(9) 0.020(5) 0.096(11) 0.021(7)
B 0.0391(10) 0.0245(8) 0.0280(9) -0.0002(7) -0.0007(7) 0.0026(7)

loop_
_atom_type_symbol
_atom_type_description
_atom_type_scat_dispersion_real
_atom_type_scat_dispersion_imag
_atom_type_scat_source
C C 0.0033 0.0016 'International Tables Vol C Tables 4.2.6.8 and 6.1.1.4'
H H 0.0000 0.0000 'International Tables Vol C Tables 4.2.6.8 and 6.1.1.4'
B B 0.0013 0.0007 'International Tables Vol C Tables 4.2.6.8 and 6.1.1.4'
O O 0.0106 0.0060 'International Tables Vol C Tables 4.2.6.8 and 6.1.1.4'
Te Te -0.5308 1.6751 'International Tables Vol C Tables 4.2.6.8 and 6.1.1.4'

loop_
_geom_angle_atom_site_label_1
_geom_angle_atom_site_label_2
_geom_angle_atom_site_label_3
_geom_angle
C4 Te C1 81.43(7)
B O1A C5A 109.5(6)
B O2A C6A 108.7(7)
B O1B C5B 107.5(9)
B O2B C6B 107.8(9)
C2 C1 Te 113.37(12)
C1 C2 C3 115.11(15)
C1 C2 B 121.13(15)
C3 C2 B 123.71(14)
C4 C3 C2 118.09(15)
C3 C4 Te 111.98(13)
O1A C5A C7A 104.4(7)
O1A C5A C8A 111.9(7)
C7A C5A C8A 111.3(7)
O1A C5A C6A 103.2(7)
C7A C5A C6A 112.9(7)
C8A C5A C6A 112.6(8)
O2A C6A C9A 108.7(8)
O2A C6A C10A 101.1(8)
C9A C6A C10A 107.2(8)
O2A C6A C5A 104.3(8)
C9A C6A C5A 115.7(8)
C10A C6A C5A 118.4(9)
O1B C5B C8B 97.4(11)
O1B C5B C7B 110.7(9)
C8B C5B C7B 107.2(11)
O1B C5B C6B 105.0(10)
C8B C5B C6B 118.0(14)
C7B C5B C6B 116.8(13)
O2B C6B C10B 118.8(12)
O2B C6B C9B 101.7(13)
C10B C6B C9B 111.7(12)
O2B C6B C5B 104.0(10)
C10B C6B C5B 109.1(14)
C9B C6B C5B 111.0(13)
O2A B O1A 112.8(5)
O2B B O1B 114.7(7)
O2A B C2 126.0(4)
O2B B C2 121.9(6)
O1A B C2 121.1(3)
O1B B C2 123.3(5)

loop_
_geom_bond_atom_site_label_1
_geom_bond_atom_site_label_2
_geom_bond_distance
Te C4 2.039(2)
Te C1 2.0480(17)
O1A B 1.367(3)
O1A C5A 1.454(3)
O2A B 1.363(3)
O2A C6A 1.461(3)
O1B B 1.368(4)
O1B C5B 1.455(4)
O2B B 1.364(4)
O2B C6B 1.459(4)
C1 C2 1.367(2)
C2 C3 1.441(2)
C2 B 1.554(2)
C3 C4 1.368(3)
C5A C7A 1.474(12)
C5A C8A 1.474(11)
C5A C6A 1.563(6)
C6A C9A 1.516(11)
C6A C10A 1.518(14)
C5B C8B 1.51(2)
C5B C7B 1.539(18)
C5B C6B 1.561(7)
C6B C10B 1.460(19)
C6B C9B 1.50(2)

loop_
_geom_torsion_atom_site_label_1
_geom_torsion_atom_site_label_2
_geom_torsion_atom_site_label_3
_geom_torsion_atom_site_label_4
_geom_torsion
C4 Te C1 C2 0.30(14)
Te C1 C2 C3 0.5(2)
Te C1 C2 B -177.16(13)
C1 C2 C3 C4 -1.5(2)
B C2 C3 C4 176.12(17)
C2 C3 C4 Te 1.7(2)
C1 Te C4 C3 -1.05(14)
B O1A C5A C7A -129.4(5)
B O1A C5A C8A 110.1(7)
B O1A C5A C6A -11.2(8)
B O2A C6A C9A 115.9(7)
B O2A C6A C10A -131.5(7)
B O2A C6A C5A -8.0(10)
O1A C5A C6A O2A 11.4(10)
C7A C5A C6A O2A 123.5(8)
C8A C5A C6A O2A -109.4(9)
O1A C5A C6A C9A -107.9(9)
C7A C5A C6A C9A 4.2(12)
C8A C5A C6A C9A 131.2(9)
O1A C5A C6A C10A 122.7(8)
C7A C5A C6A C10A -125.2(9)
C8A C5A C6A C10A 1.9(11)
B O1B C5B C8B 116.4(9)
B O1B C5B C7B -132.1(10)
B O1B C5B C6B -5.2(15)
B O2B C6B C10B -131.2(14)
B O2B C6B C9B 105.8(10)
B O2B C6B C5B -9.7(17)
O1B C5B C6B O2B 9.0(18)
C8B C5B C6B O2B -98.0(14)
C7B C5B C6B O2B 132.0(12)
O1B C5B C6B C10B 136.7(13)
C8B C5B C6B C10B 29.7(17)
C7B C5B C6B C10B -100.2(16)
O1B C5B C6B C9B -99.7(13)
C8B C5B C6B C9B 153.3(11)
C7B C5B C6B C9B 23.4(16)
C6A O2A B O2B -96(4)
C6A O2A B O1A 1.2(8)
C6A O2A B O1B 23.2(8)
C6A O2A B C2 -175.1(5)
C6B O2B B O2A 74(4)
C6B O2B B O1A -16.0(13)
C6B O2B B O1B 7.2(13)
C6B O2B B C2 -175.8(9)
C5A O1A B O2A 6.9(7)
C5A O1A B O2B 23.4(8)
C5A O1A B O1B -74.1(19)
C5A O1A B C2 -176.6(5)
C5B O1B B O2A -15.6(10)
C5B O1B B O2B -1.0(11)
C5B O1B B O1A 91(2)
C5B O1B B C2 -178.0(8)
C1 C2 B O2A -164.2(5)
C3 C2 B O2A 18.4(5)
C1 C2 B O2B 178.2(7)
C3 C2 B O2B 0.7(7)
C1 C2 B O1A 19.8(4)
C3 C2 B O1A -157.6(3)
C1 C2 B O1B -5.0(4)
C3 C2 B O1B 177.5(4)
